data_2022723
loop_
_publ_author_name
'Kinoshita, Takumi'
'Fukumoto, Kanna'
'Segawa, Hiroshi'

_publ_section_title
;
 Crystal structure of bis-[octa-kis-(di-methyl
 sulfoxide-&#x3ba;<i>O</i>)-ytterbium(III)] penta-bromido-plumbate(II)
 tribromide di-methyl sulfoxide monosolvate: a ytterbium-doped lead halide
 perovskite precursor.
;
_journal_coeditor_code TX2065
_journal_issue 'Pt 4'
_journal_name_full 'Acta crystallographica. Section E, Crystallographic communications'
_journal_page_first 402
_journal_page_last 405
_journal_paper_doi 10.1107/S2056989023002852
_journal_volume 79
_journal_year 2023
_chemical_formula_iupac '[Yb (C2 H6 O S)8] [Pb Br5]0.5 Br1.5,  0.5C2 H6 O S'
_chemical_formula_moiety 'C16 H48 O8 S8 Yb 3+, 0.5(Br5 Pb 3-), 1.5(Br -), 0.5(C2 H6 O S)'
_chemical_formula_sum 'C17 H51 Br4 O8.5 Pb0.5 S8.5 Yb'
_chemical_formula_weight 1260.36
_chemical_name_systematic
;
Bis[octakis(dimethyl sulfoxide-\k<i>O</i>)ytterbium(III)]
pentabromidoplumbate(II) tribromide dimethyl sulfoxide monosolvate
;
_space_group_crystal_system tetragonal
_space_group_IT_number 130
_space_group_name_Hall '-P 4a 2ac'
_space_group_name_H-M_alt 'P 4/n c c :2'
_atom_sites_solution_hydrogens geom
_audit_creation_method
;
Olex2 1.5
(compiled 2022.04.07 svn.rca3783a0 for OlexSys, GUI svn.r6498)
;
_cell_angle_alpha 90
_cell_angle_beta 90
_cell_angle_gamma 90
_cell_formula_units_Z 8
_cell_length_a 14.3940(2)
_cell_length_b 14.3940(2)
_cell_length_c 40.6538(8)
_cell_measurement_reflns_used 8591
_cell_measurement_temperature 93.15
_cell_measurement_theta_max 74.7200
_cell_measurement_theta_min 4.3630
_cell_volume 8422.9(2)
_computing_cell_refinement
;
CrysAlisPro 1.171.40.43a (Rigaku OD, 2019)
;
_computing_data_collection
;
CrysAlisPro 1.171.40.43a (Rigaku OD, 2019)
;
_computing_data_reduction
;
CrysAlisPro 1.171.40.43a (Rigaku OD, 2019)
;
_computing_molecular_graphics
;
Olex2 1.5 (Dolomanov <i>et al.</i>,  2009)
;
_computing_publication_material
;
Olex2 1.5 (Dolomanov <i>et al.</i>,  2009)
;
_computing_structure_refinement
;
<i>SHELXL2018/3</i> (Sheldrick, 2015)
;
_computing_structure_solution
;
<i>olex2.solve</i> (Bourhis <i>et al.</i>,  2015)
;
_diffrn_ambient_temperature 93.15
_diffrn_detector_area_resol_mean 10.0000
_diffrn_measured_fraction_theta_full 0.998
_diffrn_measured_fraction_theta_max 0.984
_diffrn_measurement_device 'four-circle diffractometer'
_diffrn_measurement_device_type 'XtaLAB Synergy, Dualflex, HyPix'
_diffrn_measurement_method '\w scans'
_diffrn_radiation_type CuK\a
_diffrn_radiation_wavelength 1.54184
_diffrn_reflns_av_R_equivalents 0.1081
_diffrn_reflns_av_unetI/netI 0.0676
_diffrn_reflns_limit_h_max 17
_diffrn_reflns_limit_h_min -16
_diffrn_reflns_limit_k_max 17
_diffrn_reflns_limit_k_min -12
_diffrn_reflns_limit_l_max 50
_diffrn_reflns_limit_l_min -35
_diffrn_reflns_number 23286
_diffrn_reflns_theta_full 67.684
_diffrn_reflns_theta_max 74.923
_diffrn_reflns_theta_min 2.174
_exptl_absorpt_coefficient_mu 16.573
_exptl_absorpt_correction_T_max 1.00000
_exptl_absorpt_correction_T_min 0.19483
_exptl_absorpt_correction_type multi-scan
_exptl_absorpt_process_details
;
(CrysAlisPro; Rigaku OD, 2019)
;
_exptl_crystal_colour colourless
_exptl_crystal_density_diffrn 1.988
_exptl_crystal_description plate
_exptl_crystal_F_000 4864
_exptl_crystal_size_max 0.499
_exptl_crystal_size_mid 0.36
_exptl_crystal_size_min 0.041
_refine_diff_density_max 8.973
_refine_diff_density_min -1.779
_refine_ls_extinction_method none
_refine_ls_goodness_of_fit_ref 1.081
_refine_ls_hydrogen_treatment constr
_refine_ls_matrix_type full
_refine_ls_number_parameters 203
_refine_ls_number_reflns 4274
_refine_ls_number_restraints 0
_refine_ls_restrained_S_all 1.081
_refine_ls_R_factor_all 0.0883
_refine_ls_R_factor_gt 0.0803
_refine_ls_shift/su_max 0.001
_refine_ls_shift/su_mean 0.000
_refine_ls_structure_factor_coef Fsqd
_refine_ls_weighting_details 'w=1/[\s^2^(Fo^2^)+(0.1520P)^2^+25.6573P] where P=(Fo^2^+2Fc^2^)/3'
_refine_ls_weighting_scheme calc
_refine_ls_wR_factor_gt 0.2103
_refine_ls_wR_factor_ref 0.2253
_reflns_number_gt 3579
_reflns_number_total 4274
_reflns_threshold_expression 'I > 2\s(I)'
_cod_data_source_file tx2065sup1.cif
_cod_data_source_block I
_cod_depositor_comments 'Adding full bibliography for 2022723.cif.'
_cod_original_cell_volume 8422.9(3)
_cod_original_sg_symbol_H-M 'P 4/n c c'
_cod_original_formula_sum 'C17 H51 Br4 O8.50 Pb0.50 S8.50 Yb'
_cod_database_code 2022723
_cod_database_fobs_code 2022723
_shelx_space_group_comment
;
The symmetry employed for this shelxl refinement is uniquely defined
by the following loop, which should always be used as a source of
symmetry information in preference to the above space-group names.
They are only intended as comments.
;

loop_
_space_group_symop_operation_xyz
'x, y, z'
'-x+1/2, -y+1/2, z'
'-y+1/2, x, z'
'y, -x+1/2, z'
'-x, y+1/2, -z+1/2'
'x+1/2, -y, -z+1/2'
'y+1/2, x+1/2, -z+1/2'
'-y, -x, -z+1/2'
'-x, -y, -z'
'x-1/2, y-1/2, -z'
'y-1/2, -x, -z'
'-y, x-1/2, -z'
'x, -y-1/2, z-1/2'
'-x-1/2, y, z-1/2'
'-y-1/2, -x-1/2, z-1/2'
'y, x, z-1/2'

loop_
_atom_site_type_symbol
_atom_site_label
_atom_site_fract_x
_atom_site_fract_y
_atom_site_fract_z
_atom_site_U_iso_or_equiv
_atom_site_adp_type
_atom_site_calc_flag
_atom_site_occupancy
_atom_site_disorder_assembly
_atom_site_disorder_group
Pb Pb1 0.250000 0.250000 0.50704(2) 0.0340(3) Uani d 1 . .
Yb Yb1 0.750000 0.250000 0.37362(2) 0.0190(3) Uani d 1 . .
Br Br1 0.43356(6) 0.34068(6) 0.49553(2) 0.0349(3) Uani d 1 . .
Br Br3 0.250000 0.250000 0.34023(5) 0.0559(6) Uani d 1 . .
Br Br4 0.49813(6) 0.50187(6) 0.250000 0.0608(7) Uani d 1 . .
S S4 0.54958(13) 0.14251(13) 0.40874(5) 0.0303(4) Uani d 1 . .
S S3 0.53965(14) 0.27929(16) 0.33522(5) 0.0345(5) Uani d 1 . .
S S2 0.76666(17) 0.46366(15) 0.33661(5) 0.0377(5) Uani d 1 . .
S S1 0.64007(15) 0.41439(19) 0.42370(6) 0.0500(7) Uani d 1 . .
O O3 0.6392(4) 0.3125(4) 0.33952(15) 0.0344(12) Uani d 1 . .
O O1 0.7248(4) 0.3778(4) 0.40597(15) 0.0356(12) Uani d 1 . .
O O4 0.6108(4) 0.2258(4) 0.40211(14) 0.0284(11) Uani d 1 . .
O O2 0.8176(4) 0.3738(4) 0.34489(14) 0.0314(12) Uani d 1 . .
C C7 0.4353(5) 0.1886(7) 0.4131(2) 0.0363(18) Uani d 1 . .
H H7A 0.435947 0.238849 0.429408 0.055 Uiso calc 1 . .
H H7B 0.393082 0.139411 0.420479 0.055 Uiso calc 1 . .
H H7C 0.414022 0.212997 0.391917 0.055 Uiso calc 1 . .
C C4 0.7484(6) 0.4587(9) 0.2931(3) 0.048(3) Uani d 1 . .
H H4A 0.807678 0.446497 0.281992 0.071 Uiso calc 1 . .
H H4B 0.723157 0.518084 0.285400 0.071 Uiso calc 1 . .
H H4C 0.704475 0.408721 0.287950 0.071 Uiso calc 1 . .
O O5 0.750000 0.750000 0.3018(5) 0.100(9) Uani d 1 . .
C C8 0.5663(7) 0.1162(8) 0.4512(3) 0.050(2) Uani d 1 . .
H H8A 0.628770 0.090851 0.454460 0.075 Uiso calc 1 . .
H H8B 0.520014 0.070349 0.458222 0.075 Uiso calc 1 . .
H H8C 0.559160 0.173003 0.464263 0.075 Uiso calc 1 . .
C C5 0.4723(7) 0.3819(8) 0.3353(3) 0.052(3) Uani d 1 . .
H H5A 0.476672 0.411699 0.356951 0.078 Uiso calc 1 . .
H H5B 0.407268 0.366359 0.330720 0.078 Uiso calc 1 . .
H H5C 0.495481 0.424428 0.318416 0.078 Uiso calc 1 . .
C C6 0.5276(11) 0.2517(8) 0.2925(3) 0.060(3) Uani d 1 . .
H H6A 0.532561 0.308699 0.279429 0.090 Uiso calc 1 . .
H H6B 0.466864 0.222907 0.288694 0.090 Uiso calc 1 . .
H H6C 0.576829 0.208406 0.285983 0.090 Uiso calc 1 . .
C C3 0.8528(10) 0.5533(7) 0.3366(3) 0.065(4) Uani d 1 . .
H H3A 0.888786 0.550183 0.357047 0.097 Uiso calc 1 . .
H H3B 0.822330 0.614034 0.335028 0.097 Uiso calc 1 . .
H H3C 0.894404 0.544800 0.317779 0.097 Uiso calc 1 . .
C C1 0.6579(9) 0.3911(13) 0.4651(3) 0.080(5) Uani d 1 . .
H H1A 0.659188 0.323712 0.468536 0.119 Uiso calc 1 . .
H H1B 0.607311 0.418331 0.478018 0.119 Uiso calc 1 . .
H H1C 0.717213 0.418025 0.472066 0.119 Uiso calc 1 . .
C C2 0.6643(11) 0.5360(10) 0.4257(4) 0.095(6) Uani d 1 . .
H H2A 0.731670 0.545755 0.425340 0.143 Uiso calc 1 . .
H H2B 0.638504 0.561609 0.446075 0.143 Uiso calc 1 . .
H H2C 0.636020 0.567247 0.406771 0.143 Uiso calc 1 . .
S S5 0.7808(8) 0.7165(8) 0.2655(2) 0.0300(17) Uani d 0.25 A -1
C C9 0.684(2) 0.686(2) 0.2475(5) 0.075(11) Uani d 0.5 A -1
H H9A 0.697334 0.666771 0.224902 0.113 Uiso calc 0.5 A -1
H H9B 0.641419 0.739136 0.247289 0.113 Uiso calc 0.5 A -1
H H9C 0.655988 0.634559 0.259618 0.113 Uiso calc 0.5 A -1
Br Br2 0.250000 0.250000 0.57625(11) 0.0958(12) Uani d 1 . .

loop_
_atom_site_aniso_label
_atom_site_aniso_U_11
_atom_site_aniso_U_22
_atom_site_aniso_U_33
_atom_site_aniso_U_12
_atom_site_aniso_U_13
_atom_site_aniso_U_23
Pb1 0.0241(3) 0.0241(3) 0.0539(5) 0.000 0.000 0.000
Yb1 0.0228(3) 0.0217(3) 0.0124(4) -0.00053(15) 0.000 0.000
Br1 0.0260(4) 0.0325(5) 0.0460(5) -0.0026(3) -0.0052(3) 0.0051(3)
Br3 0.0723(10) 0.0723(10) 0.0233(10) 0.000 0.000 0.000
Br4 0.0775(10) 0.0775(10) 0.0274(8) 0.0460(12) 0.0088(6) 0.0088(6)
S4 0.0305(9) 0.0285(8) 0.0320(10) -0.0019(7) 0.0069(7) 0.0006(7)
S3 0.0304(9) 0.0498(11) 0.0235(9) -0.0071(8) -0.0053(7) 0.0102(9)
S2 0.0557(12) 0.0316(10) 0.0257(10) -0.0024(8) -0.0002(9) 0.0059(8)
S1 0.0289(10) 0.0675(15) 0.0536(14) 0.0111(9) -0.0110(9) -0.0388(12)
O3 0.027(3) 0.043(3) 0.033(3) -0.001(2) -0.006(2) 0.010(2)
O1 0.042(3) 0.037(3) 0.028(3) 0.004(3) 0.002(3) -0.010(2)
O4 0.026(3) 0.033(3) 0.025(3) -0.006(2) 0.003(2) 0.008(2)
O2 0.037(3) 0.031(3) 0.026(3) -0.001(2) -0.001(2) 0.010(2)
C7 0.021(3) 0.050(5) 0.038(4) -0.002(3) 0.004(3) 0.009(4)
C4 0.044(5) 0.065(7) 0.035(5) 0.001(4) -0.013(4) 0.016(5)
O5 0.137(14) 0.137(14) 0.026(9) 0.000 0.000 0.000
C8 0.039(5) 0.069(6) 0.041(5) -0.005(4) 0.005(4) 0.027(5)
C5 0.041(5) 0.068(7) 0.048(6) 0.020(5) 0.010(4) 0.011(5)
C6 0.088(9) 0.063(7) 0.030(5) -0.009(5) -0.015(6) -0.008(4)
C3 0.099(9) 0.042(5) 0.053(6) -0.036(6) -0.018(6) 0.013(5)
C1 0.067(7) 0.139(13) 0.033(5) -0.054(8) 0.013(5) -0.018(7)
C2 0.088(10) 0.074(9) 0.124(13) 0.039(8) -0.033(9) -0.066(9)
S5 0.030(7) 0.026(7) 0.034(4) 0.008(2) -0.006(3) 0.005(3)
C9 0.10(2) 0.11(2) 0.018(9) -0.06(2) 0.002(10) -0.030(11)
Br2 0.1033(18) 0.1033(18) 0.081(3) 0.000 0.000 0.000

loop_
_atom_type_symbol
_atom_type_description
_atom_type_scat_dispersion_real
_atom_type_scat_dispersion_imag
_atom_type_scat_source
C C 0.0181 0.0091 'International Tables Vol C Tables 4.2.6.8 and 6.1.1.4'
H H 0.0000 0.0000 'International Tables Vol C Tables 4.2.6.8 and 6.1.1.4'
Br Br -0.6763 1.2805 'International Tables Vol C Tables 4.2.6.8 and 6.1.1.4'
O O 0.0492 0.0322 'International Tables Vol C Tables 4.2.6.8 and 6.1.1.4'
Pb Pb -4.0753 8.5060 'International Tables Vol C Tables 4.2.6.8 and 6.1.1.4'
S S 0.3331 0.5567 'International Tables Vol C Tables 4.2.6.8 and 6.1.1.4'
Yb Yb -7.2108 4.4329 'International Tables Vol C Tables 4.2.6.8 and 6.1.1.4'

loop_
_exptl_crystal_face_index_h
_exptl_crystal_face_index_k
_exptl_crystal_face_index_l
_exptl_crystal_face_perp_dist
0 0 -1 0.0205
0 0 1 0.0205
4 8 -2 0.1589
7 6 -2 0.1709
8 -4 0 0.2780
4 -9 1 0.2046
1 -9 2 0.1759
-4 -9 2 0.2186
-9 2 0 0.1821
-6 7 -1 0.1420

loop_
_geom_angle_atom_site_label_1
_geom_angle_atom_site_label_2
_geom_angle_atom_site_label_3
_geom_angle_site_symmetry_1
_geom_angle_site_symmetry_3
_geom_angle
_geom_angle_publ_flag
Br1 Pb1 Br1 . 2 161.96(5) ?
Br1 Pb1 Br1 4 3 161.96(5) ?
Br1 Pb1 Br1 . 4 88.591(8) ?
Br1 Pb1 Br1 2 3 88.591(8) ?
Br1 Pb1 Br1 . 3 88.591(8) ?
Br1 Pb1 Br1 2 4 88.591(8) ?
Br2 Pb1 Br1 . 3 99.02(3) ?
Br2 Pb1 Br1 . . 99.02(3) ?
Br2 Pb1 Br1 . 2 99.02(3) ?
Br2 Pb1 Br1 . 4 99.02(3) ?
S3 Yb1 S3 2_655 . 125.90(7) ?
S2 Yb1 S3 . 2_655 81.32(5) ?
S2 Yb1 S3 2_655 2_655 75.66(5) ?
S2 Yb1 S3 . . 75.66(5) ?
S2 Yb1 S3 2_655 . 81.32(5) ?
S2 Yb1 S2 . 2_655 128.01(8) ?
O3 Yb1 S3 2_655 . 112.72(15) ?
O3 Yb1 S3 . 2_655 112.72(15) ?
O3 Yb1 S3 2_655 2_655 20.75(15) ?
O3 Yb1 S3 . . 20.74(15) ?
O3 Yb1 S2 2_655 . 92.18(16) ?
O3 Yb1 S2 . . 55.45(15) ?
O3 Yb1 S2 2_655 2_655 55.45(15) ?
O3 Yb1 S2 . 2_655 92.18(16) ?
O3 Yb1 O3 2_655 . 105.8(3) ?
O3 Yb1 O4 . 2_655 146.6(2) ?
O3 Yb1 O4 . . 76.3(2) ?
O3 Yb1 O4 2_655 2_655 76.3(2) ?
O3 Yb1 O4 2_655 . 146.6(2) ?
O3 Yb1 O2 . . 71.92(18) ?
O3 Yb1 O2 2_655 2_655 71.92(18) ?
O3 Yb1 O2 2_655 . 73.06(19) ?
O3 Yb1 O2 . 2_655 73.05(19) ?
O1 Yb1 S3 . 2_655 119.98(17) ?
O1 Yb1 S3 2_655 . 119.98(17) ?
O1 Yb1 S3 . . 91.31(17) ?
O1 Yb1 S3 2_655 2_655 91.31(17) ?
O1 Yb1 S2 . 2_655 163.81(17) ?
O1 Yb1 S2 2_655 2_655 62.82(16) ?
O1 Yb1 S2 . . 62.82(16) ?
O1 Yb1 S2 2_655 . 163.81(17) ?
O1 Yb1 O3 . 2_655 140.5(2) ?
O1 Yb1 O3 2_655 2_655 85.5(2) ?
O1 Yb1 O3 . . 85.5(2) ?
O1 Yb1 O3 2_655 . 140.5(2) ?
O1 Yb1 O1 2_655 . 109.9(3) ?
O1 Yb1 O4 2_655 . 74.4(2) ?
O1 Yb1 O4 2_655 2_655 72.5(2) ?
O1 Yb1 O4 . . 72.5(2) ?
O1 Yb1 O4 . 2_655 74.4(2) ?
O1 Yb1 O2 2_655 2_655 75.0(2) ?
O1 Yb1 O2 2_655 . 146.2(2) ?
O1 Yb1 O2 . . 75.0(2) ?
O1 Yb1 O2 . 2_655 146.2(2) ?
O4 Yb1 S3 2_655 2_655 59.21(14) ?
O4 Yb1 S3 2_655 . 164.14(15) ?
O4 Yb1 S3 . . 59.21(14) ?
O4 Yb1 S3 . 2_655 164.14(15) ?
O4 Yb1 S2 2_655 . 91.35(15) ?
O4 Yb1 S2 2_655 2_655 114.21(15) ?
O4 Yb1 S2 . 2_655 91.35(15) ?
O4 Yb1 S2 . . 114.22(15) ?
O4 Yb1 O4 2_655 . 120.7(3) ?
O4 Yb1 O2 2_655 2_655 135.7(2) ?
O4 Yb1 O2 . . 135.7(2) ?
O4 Yb1 O2 2_655 . 77.2(2) ?
O4 Yb1 O2 . 2_655 77.2(2) ?
O2 Yb1 S3 2_655 2_655 92.66(14) ?
O2 Yb1 S3 . 2_655 60.01(15) ?
O2 Yb1 S3 . . 92.66(14) ?
O2 Yb1 S3 2_655 . 60.00(15) ?
O2 Yb1 S2 . 2_655 119.48(15) ?
O2 Yb1 S2 2_655 2_655 21.68(15) ?
O2 Yb1 S2 2_655 . 119.48(15) ?
O2 Yb1 S2 . . 21.68(15) ?
O2 Yb1 O2 . 2_655 120.2(3) ?
O4 S4 C7 . . 105.1(4) ?
O4 S4 C8 . . 105.2(4) ?
C7 S4 C8 . . 96.1(4) ?
O3 S3 Yb1 . . 32.3(2) ?
O3 S3 C5 . . 104.7(5) ?
O3 S3 C6 . . 105.8(6) ?
C5 S3 Yb1 . . 125.8(4) ?
C5 S3 C6 . . 97.8(6) ?
C6 S3 Yb1 . . 120.0(5) ?
O2 S2 Yb1 . . 34.6(2) ?
O2 S2 C4 . . 104.8(5) ?
O2 S2 C3 . . 106.2(5) ?
C4 S2 Yb1 . . 112.8(4) ?
C3 S2 Yb1 . . 134.0(4) ?
C3 S2 C4 . . 97.5(5) ?
O1 S1 C1 . . 106.0(6) ?
O1 S1 C2 . . 101.9(6) ?
C1 S1 C2 . . 96.7(8) ?
S3 O3 Yb1 . . 126.9(3) ?
S1 O1 Yb1 . . 133.0(4) ?
S4 O4 Yb1 . . 134.8(4) ?
S2 O2 Yb1 . . 123.8(3) ?
S4 C7 H7A . . 109.5 ?
S4 C7 H7B . . 109.5 ?
S4 C7 H7C . . 109.5 ?
H7A C7 H7B . . 109.5 ?
H7A C7 H7C . . 109.5 ?
H7B C7 H7C . . 109.5 ?
S2 C4 H4A . . 109.5 ?
S2 C4 H4B . . 109.5 ?
S2 C4 H4C . . 109.5 ?
H4A C4 H4B . . 109.5 ?
H4A C4 H4C . . 109.5 ?
H4B C4 H4C . . 109.5 ?
S4 C8 H8A . . 109.5 ?
S4 C8 H8B . . 109.5 ?
S4 C8 H8C . . 109.5 ?
H8A C8 H8B . . 109.5 ?
H8A C8 H8C . . 109.5 ?
H8B C8 H8C . . 109.5 ?
S3 C5 H5A . . 109.5 ?
S3 C5 H5B . . 109.5 ?
S3 C5 H5C . . 109.5 ?
H5A C5 H5B . . 109.5 ?
H5A C5 H5C . . 109.5 ?
H5B C5 H5C . . 109.5 ?
S3 C6 H6A . . 109.5 ?
S3 C6 H6B . . 109.5 ?
S3 C6 H6C . . 109.5 ?
H6A C6 H6B . . 109.5 ?
H6A C6 H6C . . 109.5 ?
H6B C6 H6C . . 109.5 ?
S2 C3 H3A . . 109.5 ?
S2 C3 H3B . . 109.5 ?
S2 C3 H3C . . 109.5 ?
H3A C3 H3B . . 109.5 ?
H3A C3 H3C . . 109.5 ?
H3B C3 H3C . . 109.5 ?
S1 C1 H1A . . 109.5 ?
S1 C1 H1B . . 109.5 ?
S1 C1 H1C . . 109.5 ?
H1A C1 H1B . . 109.5 ?
H1A C1 H1C . . 109.5 ?
H1B C1 H1C . . 109.5 ?
S1 C2 H2A . . 109.5 ?
S1 C2 H2B . . 109.5 ?
S1 C2 H2C . . 109.5 ?
H2A C2 H2B . . 109.5 ?
H2A C2 H2C . . 109.5 ?
H2B C2 H2C . . 109.5 ?
O5 S5 C9 . . 104.8(10) ?
S5 C9 H9A . . 109.5 ?
S5 C9 H9B . . 109.5 ?
S5 C9 H9C . . 109.5 ?
H9A C9 H9B . . 109.5 ?
H9A C9 H9C . . 109.5 ?
H9B C9 H9C . . 109.5 ?

loop_
_geom_bond_atom_site_label_1
_geom_bond_atom_site_label_2
_geom_bond_site_symmetry_2
_geom_bond_distance
_geom_bond_publ_flag
Pb1 Br1 . 2.9839(9) ?
Pb1 Br1 4 2.9840(9) ?
Pb1 Br1 3 2.9840(9) ?
Pb1 Br1 2 2.9840(9) ?
Pb1 Br2 . 2.814(4) ?
Yb1 S3 2_655 3.4324(19) ?
Yb1 S3 . 3.4325(19) ?
Yb1 S2 2_655 3.432(2) ?
Yb1 S2 . 3.432(2) ?
Yb1 O3 . 2.297(5) ?
Yb1 O3 2_655 2.297(5) ?
Yb1 O1 . 2.290(6) ?
Yb1 O1 2_655 2.290(6) ?
Yb1 O4 . 2.341(5) ?
Yb1 O4 2_655 2.341(5) ?
Yb1 O2 2_655 2.342(5) ?
Yb1 O2 . 2.342(5) ?
S4 O4 . 1.512(6) ?
S4 C7 . 1.783(8) ?
S4 C8 . 1.784(10) ?
S3 O3 . 1.521(6) ?
S3 C5 . 1.767(10) ?
S3 C6 . 1.790(11) ?
S2 O2 . 1.525(6) ?
S2 C4 . 1.792(11) ?
S2 C3 . 1.789(10) ?
S1 O1 . 1.511(6) ?
S1 C1 . 1.734(13) ?
S1 C2 . 1.786(15) ?
C7 H7A . 0.9800 ?
C7 H7B . 0.9800 ?
C7 H7C . 0.9800 ?
C4 H4A . 0.9800 ?
C4 H4B . 0.9800 ?
C4 H4C . 0.9800 ?
O5 S5 . 1.616(18) ?
C8 H8A . 0.9800 ?
C8 H8B . 0.9800 ?
C8 H8C . 0.9800 ?
C5 H5A . 0.9800 ?
C5 H5B . 0.9800 ?
C5 H5C . 0.9800 ?
C6 H6A . 0.9800 ?
C6 H6B . 0.9800 ?
C6 H6C . 0.9800 ?
C3 H3A . 0.9800 ?
C3 H3B . 0.9800 ?
C3 H3C . 0.9800 ?
C1 H1A . 0.9800 ?
C1 H1B . 0.9800 ?
C1 H1C . 0.9800 ?
C2 H2A . 0.9800 ?
C2 H2B . 0.9800 ?
C2 H2C . 0.9800 ?
S5 C9 . 1.63(3) ?
C9 H9A . 0.9800 ?
C9 H9B . 0.9800 ?
C9 H9C . 0.9800 ?

loop_
_geom_torsion_atom_site_label_1
_geom_torsion_atom_site_label_2
_geom_torsion_atom_site_label_3
_geom_torsion_atom_site_label_4
_geom_torsion_site_symmetry_1
_geom_torsion_site_symmetry_2
_geom_torsion_site_symmetry_3
_geom_torsion_site_symmetry_4
_geom_torsion
_geom_torsion_publ_flag
C7 S4 O4 Yb1 . . . . -151.3(5) ?
C4 S2 O2 Yb1 . . . . -108.9(5) ?
C8 S4 O4 Yb1 . . . . 107.9(5) ?
C5 S3 O3 Yb1 . . . . 135.8(5) ?
C6 S3 O3 Yb1 . . . . -121.5(5) ?
C3 S2 O2 Yb1 . . . . 148.6(5) ?
C1 S1 O1 Yb1 . . . . 105.7(6) ?
C2 S1 O1 Yb1 . . . . -153.7(7) ?
